data_4036462
loop_
_publ_author_name
'Miao, Chun-Bao'
'Zeng, Yu-Mei'
'Shi, Tong'
'Liu, Rui'
'Wei, Peng-Fei'
'Sun, Xiao-Qiang'
'Yang, Hai-Tao'

_publ_section_title
;
 2-Oxindole Acts as a Synthon of 2-Aminobenzoyl Anion in the
 K2CO3-Catalyzed Reaction with Enones: Preparation of 1,4-Diketones
 Bearing an Amino Group and Their Further Transformations.
;
_journal_issue 1
_journal_name_full 'The Journal of organic chemistry'
_journal_page_first 43
_journal_page_last 50
_journal_paper_doi 10.1021/acs.joc.5b02054
_journal_volume 81
_journal_year 2016
_chemical_formula_moiety 'C22 H15 N O'
_chemical_formula_sum 'C22 H15 N O'
_chemical_formula_weight 309.35
_space_group_IT_number 14
_space_group_name_Hall '-P 2ybc'
_space_group_name_H-M_alt 'P 1 21/c 1'
_symmetry_cell_setting monoclinic
_symmetry_space_group_name_Hall '-P 2ybc'
_symmetry_space_group_name_H-M 'P 1 21/c 1'
_atom_sites_solution_hydrogens geom
_atom_sites_solution_primary direct
_atom_sites_solution_secondary difmap
_audit_creation_method SHELXL-97
_cell_angle_alpha 90.00
_cell_angle_beta 109.366(4)
_cell_angle_gamma 90.00
_cell_formula_units_Z 4
_cell_length_a 12.326(2)
_cell_length_b 8.3378(15)
_cell_length_c 16.792(3)
_cell_measurement_reflns_used 2038
_cell_measurement_temperature 296(2)
_cell_measurement_theta_max 23.20
_cell_measurement_theta_min 2.57
_cell_volume 1628.1(5)
_computing_structure_refinement 'SHELXL-97 (Sheldrick, 2008)'
_computing_structure_solution 'SHELXS-97 (Sheldrick, 2008)'
_diffrn_ambient_temperature 296(2)
_diffrn_measured_fraction_theta_full 0.989
_diffrn_measured_fraction_theta_max 0.989
_diffrn_radiation_monochromator graphite
_diffrn_radiation_source 'fine-focus sealed tube'
_diffrn_radiation_type MoK\a
_diffrn_radiation_wavelength 0.71073
_diffrn_reflns_av_R_equivalents 0.0606
_diffrn_reflns_av_sigmaI/netI 0.0632
_diffrn_reflns_limit_h_max 13
_diffrn_reflns_limit_h_min -15
_diffrn_reflns_limit_k_max 10
_diffrn_reflns_limit_k_min -10
_diffrn_reflns_limit_l_max 21
_diffrn_reflns_limit_l_min -20
_diffrn_reflns_number 10069
_diffrn_reflns_theta_full 27.00
_diffrn_reflns_theta_max 27.00
_diffrn_reflns_theta_min 1.75
_exptl_absorpt_coefficient_mu 0.077
_exptl_absorpt_correction_T_max 0.9802
_exptl_absorpt_correction_T_min 0.9764
_exptl_absorpt_correction_type multi-scan
_exptl_absorpt_process_details 'SADABS (Bruker, 2000)'
_exptl_crystal_density_diffrn 1.262
_exptl_crystal_density_method 'not measured'
_exptl_crystal_F_000 648
_exptl_crystal_size_max 0.31
_exptl_crystal_size_mid 0.29
_exptl_crystal_size_min 0.26
_refine_diff_density_max 0.198
_refine_diff_density_min -0.223
_refine_diff_density_rms 0.053
_refine_ls_extinction_method none
_refine_ls_goodness_of_fit_ref 1.057
_refine_ls_hydrogen_treatment constr
_refine_ls_matrix_type full
_refine_ls_number_parameters 217
_refine_ls_number_reflns 3518
_refine_ls_number_restraints 0
_refine_ls_restrained_S_all 1.057
_refine_ls_R_factor_all 0.0919
_refine_ls_R_factor_gt 0.0513
_refine_ls_shift/su_max 0.001
_refine_ls_shift/su_mean 0.000
_refine_ls_structure_factor_coef Fsqd
_refine_ls_weighting_details 'calc w=1/[\s^2^(Fo^2^)+(0.0911P)^2^+0.0000P] where P=(Fo^2^+2Fc^2^)/3'
_refine_ls_weighting_scheme calc
_refine_ls_wR_factor_gt 0.1464
_refine_ls_wR_factor_ref 0.1710
_reflns_number_gt 2231
_reflns_number_total 3518
_reflns_threshold_expression >2sigma(I)
_cod_data_source_file jo5b02054_si_004.cif
_cod_data_source_block 1
_cod_depositor_comments
;
The following automatic conversions were performed:

data item '_symmetry_cell_setting' value 'Monoclinic' was changed to
'monoclinic' in accordance with the
/home/saulius/struct/COD-crude-data/automatic-downloads/DataCite-retrospective/ACS/depositions/lib/dictionaries/cif_core.dic
dictionary named 'cif_core.dic' version 2.4.2 last updated on
2011-04-26.

Automatic conversion script
Id: cif_fix_values 6909 2019-04-08 15:41:33Z antanas 
;
_cod_original_sg_symbol_Hall '-P 2ybc  '
_cod_original_sg_symbol_H-M 'P2(1)/c  '
_cod_database_code 4036462

loop_
_symmetry_equiv_pos_as_xyz
'x, y, z'
'-x, y+1/2, -z+1/2'
'-x, -y, -z'
'x, -y-1/2, z-1/2'

loop_
_atom_site_label
_atom_site_type_symbol
_atom_site_fract_x
_atom_site_fract_y
_atom_site_fract_z
_atom_site_U_iso_or_equiv
_atom_site_adp_type
_atom_site_occupancy
_atom_site_symmetry_multiplicity
_atom_site_calc_flag
_atom_site_refinement_flags
C1 C 0.96058(15) 0.1991(2) 1.01024(11) 0.0453(4) Uani 1 1 d .
C2 C 0.87314(15) 0.1535(2) 0.93180(12) 0.0451(4) Uani 1 1 d .
H2 H 0.8989 0.1451 0.8858 0.054 Uiso 1 1 calc R
C3 C 0.76073(15) 0.1212(2) 0.91478(12) 0.0461(4) Uani 1 1 d .
C4 C 0.70511(16) 0.1226(2) 0.98127(13) 0.0529(5) Uani 1 1 d .
C5 C 0.6998(2) -0.0351(3) 1.10245(15) 0.0706(6) Uani 1 1 d .
H5 H 0.6213 -0.0473 1.0744 0.085 Uiso 1 1 calc R
C6 C 0.7508(3) -0.1062(3) 1.18188(16) 0.0825(8) Uani 1 1 d .
H6 H 0.7062 -0.1670 1.2057 0.099 Uiso 1 1 calc R
C7 C 0.8655(2) -0.0865(3) 1.22445(15) 0.0763(7) Uani 1 1 d .
H7 H 0.8993 -0.1349 1.2768 0.092 Uiso 1 1 calc R
C8 C 0.9302(2) 0.0046(3) 1.18962(13) 0.0645(6) Uani 1 1 d .
H8 H 1.0074 0.0211 1.2204 0.077 Uiso 1 1 calc R
C9 C 0.88519(17) 0.0740(2) 1.10978(12) 0.0511(5) Uani 1 1 d .
C10 C 0.76643(16) 0.0542(2) 1.06520(12) 0.0526(5) Uani 1 1 d .
C11 C 1.06215(14) 0.2891(2) 1.00352(11) 0.0444(4) Uani 1 1 d .
C12 C 1.05695(17) 0.3736(2) 0.93091(13) 0.0559(5) Uani 1 1 d .
H12 H 0.9893 0.3741 0.8849 0.067 Uiso 1 1 calc R
C13 C 1.15233(18) 0.4573(3) 0.92674(15) 0.0654(6) Uani 1 1 d .
H13 H 1.1483 0.5130 0.8779 0.078 Uiso 1 1 calc R
C14 C 1.25203(18) 0.4581(3) 0.99400(15) 0.0653(6) Uani 1 1 d .
H14 H 1.3159 0.5138 0.9909 0.078 Uiso 1 1 calc R
C15 C 1.25764(17) 0.3765(3) 1.06610(14) 0.0644(6) Uani 1 1 d .
H15 H 1.3251 0.3785 1.1123 0.077 Uiso 1 1 calc R
C16 C 1.16385(16) 0.2913(2) 1.07065(12) 0.0524(5) Uani 1 1 d .
H16 H 1.1692 0.2347 1.1195 0.063 Uiso 1 1 calc R
C17 C 0.68668(14) 0.0857(2) 0.82613(12) 0.0476(5) Uani 1 1 d .
C18 C 0.70359(16) 0.1638(3) 0.75868(13) 0.0567(5) Uani 1 1 d .
H18 H 0.7581 0.2450 0.7686 0.068 Uiso 1 1 calc R
C19 C 0.64014(19) 0.1224(3) 0.67622(14) 0.0697(6) Uani 1 1 d .
H19 H 0.6520 0.1767 0.6314 0.084 Uiso 1 1 calc R
C20 C 0.55988(18) 0.0016(3) 0.66051(16) 0.0747(7) Uani 1 1 d .
H20 H 0.5189 -0.0282 0.6053 0.090 Uiso 1 1 calc R
C21 C 0.54090(18) -0.0742(3) 0.72685(17) 0.0735(7) Uani 1 1 d .
H21 H 0.4862 -0.1553 0.7164 0.088 Uiso 1 1 calc R
C22 C 0.60197(16) -0.0321(3) 0.80972(15) 0.0617(6) Uani 1 1 d .
H22 H 0.5863 -0.0825 0.8541 0.074 Uiso 1 1 calc R
N1 N 0.96550(13) 0.16339(19) 1.08677(10) 0.0501(4) Uani 1 1 d .
O1 O 0.60484(12) 0.1676(2) 0.96283(10) 0.0757(5) Uani 1 1 d .

loop_
_atom_site_aniso_label
_atom_site_aniso_U_11
_atom_site_aniso_U_22
_atom_site_aniso_U_33
_atom_site_aniso_U_23
_atom_site_aniso_U_13
_atom_site_aniso_U_12
C1 0.0439(10) 0.0411(9) 0.0497(11) -0.0034(8) 0.0140(9) 0.0063(7)
C2 0.0436(10) 0.0453(10) 0.0467(10) -0.0038(8) 0.0154(8) 0.0006(8)
C3 0.0435(9) 0.0412(9) 0.0526(11) 0.0026(8) 0.0145(8) 0.0025(7)
C4 0.0459(10) 0.0510(11) 0.0645(13) -0.0028(9) 0.0219(10) -0.0022(8)
C5 0.0761(15) 0.0727(15) 0.0716(15) -0.0042(12) 0.0358(13) -0.0174(11)
C6 0.113(2) 0.0750(16) 0.0714(17) 0.0018(13) 0.0467(16) -0.0280(15)
C7 0.1023(19) 0.0726(16) 0.0546(14) 0.0066(12) 0.0266(14) -0.0115(14)
C8 0.0767(14) 0.0670(13) 0.0496(13) -0.0012(11) 0.0209(11) -0.0037(11)
C9 0.0631(12) 0.0460(10) 0.0488(12) -0.0035(9) 0.0247(10) -0.0011(9)
C10 0.0583(12) 0.0498(11) 0.0555(12) -0.0027(9) 0.0264(10) -0.0035(9)
C11 0.0423(10) 0.0413(9) 0.0492(11) -0.0063(8) 0.0146(8) 0.0030(7)
C12 0.0505(11) 0.0585(12) 0.0542(12) 0.0034(10) 0.0112(9) -0.0039(9)
C13 0.0670(14) 0.0655(13) 0.0641(14) 0.0084(11) 0.0221(11) -0.0094(11)
C14 0.0534(12) 0.0650(14) 0.0724(15) -0.0003(12) 0.0141(11) -0.0158(10)
C15 0.0511(12) 0.0691(14) 0.0643(14) -0.0011(11) 0.0075(10) -0.0076(10)
C16 0.0493(11) 0.0545(11) 0.0486(11) -0.0035(9) 0.0099(9) -0.0028(8)
C17 0.0386(9) 0.0458(10) 0.0555(12) 0.0000(9) 0.0118(9) 0.0047(7)
C18 0.0472(11) 0.0650(13) 0.0559(13) -0.0008(10) 0.0144(10) -0.0039(9)
C19 0.0586(13) 0.0919(17) 0.0573(14) -0.0021(12) 0.0174(11) 0.0020(12)
C20 0.0502(12) 0.0957(18) 0.0671(16) -0.0197(14) 0.0045(11) 0.0028(12)
C21 0.0488(12) 0.0703(14) 0.0901(19) -0.0070(13) 0.0078(12) -0.0113(10)
C22 0.0452(11) 0.0617(13) 0.0689(15) 0.0063(11) 0.0062(10) -0.0072(9)
N1 0.0521(9) 0.0503(9) 0.0480(9) -0.0024(7) 0.0168(7) 0.0007(7)
O1 0.0523(9) 0.0917(12) 0.0900(12) 0.0071(9) 0.0329(8) 0.0109(7)

loop_
_atom_type_symbol
_atom_type_description
_atom_type_scat_dispersion_real
_atom_type_scat_dispersion_imag
_atom_type_scat_source
C C 0.0033 0.0016 'International Tables Vol C Tables 4.2.6.8 and 6.1.1.4'
H H 0.0000 0.0000 'International Tables Vol C Tables 4.2.6.8 and 6.1.1.4'
N N 0.0061 0.0033 'International Tables Vol C Tables 4.2.6.8 and 6.1.1.4'
O O 0.0106 0.0060 'International Tables Vol C Tables 4.2.6.8 and 6.1.1.4'

loop_
_geom_angle_atom_site_label_1
_geom_angle_atom_site_label_2
_geom_angle_atom_site_label_3
_geom_angle
N1 C1 C2 127.94(17)
N1 C1 C11 115.05(16)
C2 C1 C11 116.87(15)
C3 C2 C1 130.42(17)
C3 C2 H2 114.8
C1 C2 H2 114.8
C2 C3 C4 122.41(17)
C2 C3 C17 119.78(16)
C4 C3 C17 117.80(15)
O1 C4 C10 120.84(18)
O1 C4 C3 119.15(19)
C10 C4 C3 119.68(16)
C10 C5 C6 120.3(2)
C10 C5 H5 119.9
C6 C5 H5 119.9
C7 C6 C5 120.4(2)
C7 C6 H6 119.8
C5 C6 H6 119.8
C8 C7 C6 119.5(2)
C8 C7 H7 120.2
C6 C7 H7 120.2
C7 C8 C9 122.7(2)
C7 C8 H8 118.7
C9 C8 H8 118.7
N1 C9 C8 113.33(18)
N1 C9 C10 128.40(18)
C8 C9 C10 118.16(19)
C5 C10 C9 118.85(19)
C5 C10 C4 116.19(18)
C9 C10 C4 124.95(17)
C16 C11 C12 118.31(17)
C16 C11 C1 120.09(16)
C12 C11 C1 121.59(16)
C13 C12 C11 120.33(19)
C13 C12 H12 119.8
C11 C12 H12 119.8
C14 C13 C12 120.4(2)
C14 C13 H13 119.8
C12 C13 H13 119.8
C13 C14 C15 119.7(2)
C13 C14 H14 120.1
C15 C14 H14 120.1
C14 C15 C16 120.4(2)
C14 C15 H15 119.8
C16 C15 H15 119.8
C15 C16 C11 120.81(19)
C15 C16 H16 119.6
C11 C16 H16 119.6
C18 C17 C22 118.51(19)
C18 C17 C3 120.98(16)
C22 C17 C3 120.45(18)
C17 C18 C19 120.8(2)
C17 C18 H18 119.6
C19 C18 H18 119.6
C20 C19 C18 120.3(2)
C20 C19 H19 119.8
C18 C19 H19 119.8
C21 C20 C19 119.3(2)
C21 C20 H20 120.4
C19 C20 H20 120.4
C20 C21 C22 121.1(2)
C20 C21 H21 119.4
C22 C21 H21 119.4
C21 C22 C17 119.8(2)
C21 C22 H22 120.1
C17 C22 H22 120.1
C1 N1 C9 126.31(17)

loop_
_geom_bond_atom_site_label_1
_geom_bond_atom_site_label_2
_geom_bond_distance
C1 N1 1.301(2)
C1 C2 1.449(3)
C1 C11 1.496(2)
C2 C3 1.346(2)
C2 H2 0.9300
C3 C4 1.491(3)
C3 C17 1.495(3)
C4 O1 1.229(2)
C4 C10 1.475(3)
C5 C10 1.401(3)
C5 C6 1.403(3)
C5 H5 0.9300
C6 C7 1.366(4)
C6 H6 0.9300
C7 C8 1.365(3)
C7 H7 0.9300
C8 C9 1.395(3)
C8 H8 0.9300
C9 N1 1.392(2)
C9 C10 1.415(3)
C11 C16 1.380(2)
C11 C12 1.391(3)
C12 C13 1.388(3)
C12 H12 0.9300
C13 C14 1.366(3)
C13 H13 0.9300
C14 C15 1.370(3)
C14 H14 0.9300
C15 C16 1.380(3)
C15 H15 0.9300
C16 H16 0.9300
C17 C18 1.381(3)
C17 C22 1.393(3)
C18 C19 1.389(3)
C18 H18 0.9300
C19 C20 1.375(3)
C19 H19 0.9300
C20 C21 1.367(4)
C20 H20 0.9300
C21 C22 1.390(3)
C21 H21 0.9300
C22 H22 0.9300
